data_7120420
loop_
_publ_author_name
'Gabba\"i, Fran\,cois P.'
'Li, Zibo'
'Vabre, Boris'
'Chansaenpak, Kantapat'
'Wang, Mengzhe'
'Wang, Hui'

_publ_section_title
;
 Radiofluorination of a NHC-PF5 adduct: Toward new probes for 18F PET
 imaging
;
_journal_name_full 'Chem. Commun.'
_journal_paper_doi 10.1039/C7CC04402J
_journal_year 2017
_chemical_formula_sum 'C32 H32 F20 K4 N4 P4'
_chemical_formula_weight 1132.90
_chemical_name_systematic
; 
 ? 
;
_space_group_IT_number 14
_symmetry_cell_setting monoclinic
_symmetry_space_group_name_Hall '-P 2yn'
_symmetry_space_group_name_H-M 'P 1 21/n 1'
_atom_sites_solution_hydrogens geom
_atom_sites_solution_primary direct
_atom_sites_solution_secondary difmap
_audit_creation_method SHELXL-97
_audit_update_record
;
2016-09-16 deposited with the CCDC.
2017-07-11 downloaded from the CCDC.
;
_cell_angle_alpha 90.00
_cell_angle_beta 102.725(2)
_cell_angle_gamma 90.00
_cell_formula_units_Z 4
_cell_length_a 21.180(3)
_cell_length_b 8.8602(13)
_cell_length_c 24.220(4)
_cell_measurement_reflns_used 7831
_cell_measurement_temperature 110(2)
_cell_measurement_theta_max 26.65
_cell_measurement_theta_min 2.46
_cell_volume 4433.5(12)
_computing_structure_refinement 'SHELXL-97 (Sheldrick, 2008)'
_computing_structure_solution 'SHELXS-97 (Sheldrick, 2008)'
_diffrn_ambient_temperature 110(2)
_diffrn_measured_fraction_theta_full 0.998
_diffrn_measured_fraction_theta_max 0.998
_diffrn_measurement_device_type 'Bruker APEX-II CCD'
_diffrn_measurement_method '\f and \w scans'
_diffrn_radiation_monochromator graphite
_diffrn_radiation_source 'fine-focus sealed tube'
_diffrn_radiation_type MoK\a
_diffrn_radiation_wavelength 0.71073
_diffrn_reflns_av_R_equivalents 0.0596
_diffrn_reflns_av_sigmaI/netI 0.0466
_diffrn_reflns_limit_h_max 27
_diffrn_reflns_limit_h_min -27
_diffrn_reflns_limit_k_max 11
_diffrn_reflns_limit_k_min -11
_diffrn_reflns_limit_l_max 31
_diffrn_reflns_limit_l_min -31
_diffrn_reflns_number 49788
_diffrn_reflns_theta_full 27.25
_diffrn_reflns_theta_max 27.25
_diffrn_reflns_theta_min 1.97
_exptl_absorpt_coefficient_mu 0.662
_exptl_absorpt_correction_T_max 0.9015
_exptl_absorpt_correction_T_min 0.8415
_exptl_absorpt_correction_type multi-scan
_exptl_absorpt_process_details SADABS-2012/1
_exptl_crystal_colour colorless
_exptl_crystal_density_diffrn 1.697
_exptl_crystal_density_method 'not measured'
_exptl_crystal_description block
_exptl_crystal_F_000 2272
_exptl_crystal_size_max 0.27
_exptl_crystal_size_mid 0.24
_exptl_crystal_size_min 0.16
_refine_diff_density_max 0.887
_refine_diff_density_min -0.712
_refine_diff_density_rms 0.076
_refine_ls_extinction_method none
_refine_ls_goodness_of_fit_ref 1.036
_refine_ls_hydrogen_treatment mixed
_refine_ls_matrix_type full
_refine_ls_number_parameters 581
_refine_ls_number_reflns 9935
_refine_ls_number_restraints 0
_refine_ls_restrained_S_all 1.036
_refine_ls_R_factor_all 0.0594
_refine_ls_R_factor_gt 0.0418
_refine_ls_shift/su_max 0.000
_refine_ls_shift/su_mean 0.000
_refine_ls_structure_factor_coef Fsqd
_refine_ls_weighting_details 'calc w=1/[\s^2^(Fo^2^)+(0.0389P)^2^+4.0430P] where P=(Fo^2^+2Fc^2^)/3'
_refine_ls_weighting_scheme calc
_refine_ls_wR_factor_gt 0.0952
_refine_ls_wR_factor_ref 0.1036
_reflns_number_gt 7725
_reflns_number_total 9935
_reflns_threshold_expression >2sigma(I)
_cod_data_source_file c7cc04402j2.cif
_cod_data_source_block bv4
_cod_original_cell_volume 4433.4(11)
_cod_original_sg_symbol_H-M P21/n
_cod_database_code 7120420

loop_
_symmetry_equiv_pos_as_xyz
'x, y, z'
'-x+1/2, y+1/2, -z+1/2'
'-x, -y, -z'
'x-1/2, -y-1/2, z-1/2'

loop_
_atom_site_label
_atom_site_type_symbol
_atom_site_fract_x
_atom_site_fract_y
_atom_site_fract_z
_atom_site_U_iso_or_equiv
_atom_site_adp_type
_atom_site_occupancy
_atom_site_symmetry_multiplicity
_atom_site_calc_flag
_atom_site_refinement_flags
C1 C 0.23712(12) 0.1370(3) -0.05388(10) 0.0171(5) Uani 1 1 d .
C2 C 0.16957(12) 0.1374(3) -0.06721(11) 0.0232(6) Uani 1 1 d .
H2 H 0.1468 0.1972 -0.0454 0.028 Uiso 1 1 calc R
C3 C 0.13506(13) 0.0517(3) -0.11172(12) 0.0299(6) Uani 1 1 d .
H3 H 0.0891 0.0532 -0.1201 0.036 Uiso 1 1 calc R
C4 C 0.16735(14) -0.0354(3) -0.14377(12) 0.0308(7) Uani 1 1 d .
H4 H 0.1438 -0.0948 -0.1741 0.037 Uiso 1 1 calc R
C5 C 0.23396(14) -0.0357(3) -0.13158(11) 0.0274(6) Uani 1 1 d .
H5 H 0.2564 -0.0950 -0.1538 0.033 Uiso 1 1 calc R
C6 C 0.26848(13) 0.0496(3) -0.08721(11) 0.0218(6) Uani 1 1 d .
H6 H 0.3144 0.0484 -0.0794 0.026 Uiso 1 1 calc R
C7 C 0.12024(12) -0.0899(3) 0.12569(11) 0.0200(5) Uani 1 1 d .
C8 C 0.07554(13) -0.1943(3) 0.13724(12) 0.0245(6) Uani 1 1 d .
H8 H 0.0778 -0.2256 0.1751 0.029 Uiso 1 1 calc R
C9 C 0.02775(14) -0.2527(3) 0.09387(13) 0.0310(7) Uani 1 1 d .
H9 H -0.0026 -0.3233 0.1023 0.037 Uiso 1 1 calc R
C10 C 0.02406(15) -0.2087(3) 0.03847(13) 0.0338(7) Uani 1 1 d .
H10 H -0.0086 -0.2490 0.0088 0.041 Uiso 1 1 calc R
C11 C 0.06821(14) -0.1058(3) 0.02661(12) 0.0324(7) Uani 1 1 d .
H11 H 0.0659 -0.0754 -0.0114 0.039 Uiso 1 1 calc R
C12 C 0.11561(13) -0.0467(3) 0.06950(11) 0.0246(6) Uani 1 1 d .
H12 H 0.1455 0.0243 0.0607 0.029 Uiso 1 1 calc R
C13 C 0.50119(12) -0.0588(3) 0.29568(11) 0.0226(6) Uani 1 1 d .
C14 C 0.48218(15) -0.1732(3) 0.32881(12) 0.0321(7) Uani 1 1 d .
H14 H 0.4423 -0.2241 0.3150 0.039 Uiso 1 1 calc R
C15 C 0.51957(18) -0.2136(4) 0.38058(14) 0.0478(9) Uani 1 1 d .
H15 H 0.5057 -0.2911 0.4023 0.057 Uiso 1 1 calc R
C16 C 0.57582(18) -0.1423(5) 0.40000(15) 0.0506(10) Uani 1 1 d .
H16 H 0.6015 -0.1713 0.4357 0.061 Uiso 1 1 calc R
C17 C 0.59794(15) -0.0290(5) 0.37048(16) 0.0521(11) Uani 1 1 d .
H17 H 0.6379 0.0198 0.3856 0.063 Uiso 1 1 calc R
C18 C 0.55928(14) 0.0143(4) 0.31620(14) 0.0386(8) Uani 1 1 d .
H18 H 0.5735 0.0920 0.2948 0.046 Uiso 1 1 calc R
C19 C 0.45605(13) 0.4761(3) 0.20217(11) 0.0196(5) Uani 1 1 d .
C20 C 0.51489(13) 0.4895(3) 0.24561(12) 0.0302(7) Uani 1 1 d .
H20A H 0.5217 0.5954 0.2571 0.045 Uiso 1 1 calc R
H20B H 0.5517 0.4538 0.2307 0.045 Uiso 1 1 calc R
H20C H 0.5111 0.4283 0.2784 0.045 Uiso 1 1 calc R
C21 C 0.56688(14) -0.2705(3) 0.14100(12) 0.0247(6) Uani 1 1 d .
C22 C 0.62539(14) -0.2199(4) 0.18017(14) 0.0397(8) Uani 1 1 d .
H22A H 0.6143 -0.1413 0.2049 0.059 Uiso 1 1 calc R
H22B H 0.6557 -0.1788 0.1588 0.059 Uiso 1 1 calc R
H22C H 0.6455 -0.3053 0.2032 0.059 Uiso 1 1 calc R
C23 C 0.18077(14) 0.4743(3) 0.10412(12) 0.0254(6) Uani 1 1 d .
C24 C 0.12123(14) 0.4234(4) 0.06632(13) 0.0350(7) Uani 1 1 d .
H24A H 0.1179 0.4682 0.0288 0.053 Uiso 1 1 calc R
H24B H 0.0840 0.4547 0.0815 0.053 Uiso 1 1 calc R
H24C H 0.1217 0.3132 0.0633 0.053 Uiso 1 1 calc R
C25 C 0.29193(13) 0.7457(3) 0.04470(11) 0.0196(5) Uani 1 1 d .
C26 C 0.23063(13) 0.7543(3) 0.00398(13) 0.0301(7) Uani 1 1 d .
H26A H 0.2302 0.8440 -0.0198 0.045 Uiso 1 1 calc R
H26B H 0.1953 0.7608 0.0241 0.045 Uiso 1 1 calc R
H26C H 0.2250 0.6638 -0.0199 0.045 Uiso 1 1 calc R
C27 C 0.62669(12) 0.3008(3) 0.12760(10) 0.0179(5) Uani 1 1 d .
C28 C 0.67352(13) 0.4017(3) 0.11756(12) 0.0247(6) Uani 1 1 d .
H28 H 0.6718 0.4354 0.0800 0.030 Uiso 1 1 calc R
C29 C 0.72246(14) 0.4535(3) 0.16124(13) 0.0325(7) Uani 1 1 d .
H29 H 0.7542 0.5212 0.1536 0.039 Uiso 1 1 calc R
C30 C 0.72478(14) 0.4057(3) 0.21633(13) 0.0332(7) Uani 1 1 d .
H30 H 0.7579 0.4419 0.2465 0.040 Uiso 1 1 calc R
C31 C 0.67919(14) 0.3061(3) 0.22721(12) 0.0301(7) Uani 1 1 d .
H31 H 0.6810 0.2732 0.2649 0.036 Uiso 1 1 calc R
C32 C 0.63047(13) 0.2535(3) 0.18326(11) 0.0225(6) Uani 1 1 d .
H32 H 0.5993 0.1845 0.1912 0.027 Uiso 1 1 calc R
F1 F 0.32264(8) 0.33222(19) 0.06347(6) 0.0315(4) Uani 1 1 d .
F2 F 0.23919(9) 0.39275(17) -0.00953(7) 0.0370(4) Uani 1 1 d .
F3 F 0.23436(8) 0.18796(19) 0.04738(7) 0.0317(4) Uani 1 1 d .
F5 F 0.33494(8) 0.3049(2) -0.02617(7) 0.0378(4) Uani 1 1 d .
F7 F 0.24049(7) -0.04553(16) 0.14859(6) 0.0218(3) Uani 1 1 d .
F10 F 0.19697(8) -0.17267(18) 0.21499(6) 0.0290(4) Uani 1 1 d .
F8 F 0.17452(7) 0.15817(16) 0.15480(7) 0.0302(4) Uani 1 1 d .
F13 F 0.50839(8) 0.00435(18) 0.19610(7) 0.0306(4) Uani 1 1 d .
F12 F 0.45093(10) 0.16713(18) 0.24051(7) 0.0404(5) Uani 1 1 d .
F14 F 0.44125(7) -0.18713(16) 0.20801(6) 0.0257(3) Uani 1 1 d .
F15 F 0.38342(7) -0.02503(19) 0.25156(7) 0.0311(4) Uani 1 1 d .
F11 F 0.40103(9) 0.0301(2) 0.16542(7) 0.0412(5) Uani 1 1 d .
F9 F 0.13033(8) 0.03126(19) 0.22044(7) 0.0333(4) Uani 1 1 d .
F6 F 0.23681(9) 0.0627(2) 0.23102(8) 0.0450(5) Uani 1 1 d .
F4 F 0.32878(8) 0.09770(19) 0.02920(7) 0.0342(4) Uani 1 1 d .
F16 F 0.50487(7) 0.17088(18) 0.01802(6) 0.0275(4) Uani 1 1 d .
F17 F 0.54774(7) 0.40100(16) 0.04260(6) 0.0210(3) Uani 1 1 d .
F20 F 0.50626(7) 0.25727(16) 0.10536(6) 0.0206(3) Uani 1 1 d .
F18 F 0.61190(7) 0.20314(17) 0.02840(6) 0.0261(4) Uani 1 1 d .
F19 F 0.57126(7) 0.05805(15) 0.09207(6) 0.0217(3) Uani 1 1 d .
K1 K 0.42507(3) 0.48841(6) 0.05273(2) 0.01753(12) Uani 1 1 d .
K2 K 0.31762(3) -0.27921(6) 0.19173(2) 0.01955(12) Uani 1 1 d .
K3 K 0.44160(3) -0.04102(6) 0.07166(2) 0.01839(12) Uani 1 1 d .
K4 K 0.30919(3) 0.24132(6) 0.17065(2) 0.02228(13) Uani 1 1 d .
N1 N 0.22741(12) 0.5130(3) 0.13336(11) 0.0302(5) Uani 1 1 d .
N2 N 0.34010(11) 0.7369(2) 0.07649(10) 0.0251(5) Uani 1 1 d .
N3 N 0.40942(11) 0.4659(2) 0.16854(9) 0.0232(5) Uani 1 1 d .
N4 N 0.52053(11) -0.3091(2) 0.11114(10) 0.0258(5) Uani 1 1 d .
P1 P 0.28211(3) 0.24191(7) 0.00778(3) 0.01833(14) Uani 1 1 d .
P2 P 0.18278(3) -0.01014(8) 0.18250(3) 0.02130(15) Uani 1 1 d .
P3 P 0.44874(3) -0.01066(7) 0.22724(3) 0.01806(14) Uani 1 1 d .
P4 P 0.56235(3) 0.23163(7) 0.06965(3) 0.01630(14) Uani 1 1 d .

loop_
_atom_site_aniso_label
_atom_site_aniso_U_11
_atom_site_aniso_U_22
_atom_site_aniso_U_33
_atom_site_aniso_U_23
_atom_site_aniso_U_13
_atom_site_aniso_U_12
C1 0.0197(13) 0.0123(11) 0.0193(12) 0.0054(10) 0.0047(10) 0.0021(10)
C2 0.0189(13) 0.0269(14) 0.0232(14) -0.0033(11) 0.0036(11) 0.0048(11)
C3 0.0186(14) 0.0401(17) 0.0278(15) -0.0034(13) -0.0016(12) 0.0009(12)
C4 0.0352(17) 0.0333(16) 0.0202(14) -0.0071(12) -0.0023(12) -0.0034(13)
C5 0.0363(16) 0.0263(15) 0.0201(14) -0.0011(11) 0.0074(12) 0.0100(13)
C6 0.0218(13) 0.0244(14) 0.0193(13) 0.0047(11) 0.0045(11) 0.0047(11)
C7 0.0236(14) 0.0139(12) 0.0262(14) -0.0001(10) 0.0138(11) 0.0039(10)
C8 0.0296(15) 0.0224(14) 0.0246(14) -0.0007(11) 0.0128(12) -0.0029(11)
C9 0.0283(16) 0.0277(15) 0.0394(17) -0.0026(13) 0.0125(13) -0.0088(12)
C10 0.0298(16) 0.0375(17) 0.0332(17) -0.0048(14) 0.0052(13) -0.0052(13)
C11 0.0361(17) 0.0358(17) 0.0259(15) 0.0032(13) 0.0081(13) 0.0002(14)
C12 0.0280(15) 0.0199(13) 0.0296(15) 0.0047(11) 0.0145(12) 0.0007(11)
C13 0.0194(13) 0.0277(14) 0.0207(13) -0.0053(11) 0.0041(11) 0.0059(11)
C14 0.0402(18) 0.0340(16) 0.0224(15) 0.0046(12) 0.0076(13) 0.0117(14)
C15 0.054(2) 0.055(2) 0.0336(18) 0.0135(16) 0.0099(17) 0.0233(19)
C16 0.045(2) 0.072(3) 0.0329(18) 0.0001(18) 0.0043(16) 0.027(2)
C17 0.0180(15) 0.078(3) 0.057(2) -0.033(2) 0.0013(15) 0.0065(17)
C18 0.0200(15) 0.056(2) 0.0395(18) -0.0212(16) 0.0060(13) -0.0039(14)
C19 0.0242(14) 0.0145(12) 0.0225(13) 0.0002(10) 0.0105(12) 0.0007(10)
C20 0.0257(15) 0.0270(15) 0.0341(16) -0.0027(12) -0.0017(13) 0.0014(12)
C21 0.0257(15) 0.0162(13) 0.0323(15) 0.0019(11) 0.0068(13) 0.0010(11)
C22 0.0247(16) 0.0346(17) 0.052(2) 0.0026(15) -0.0071(14) -0.0029(13)
C23 0.0273(15) 0.0185(13) 0.0327(15) 0.0015(12) 0.0113(13) 0.0014(11)
C24 0.0234(15) 0.0344(17) 0.0448(19) 0.0005(14) 0.0023(14) 0.0017(13)
C25 0.0224(14) 0.0154(12) 0.0231(13) 0.0014(10) 0.0095(11) -0.0014(10)
C26 0.0244(15) 0.0253(15) 0.0367(17) 0.0037(12) -0.0017(13) 0.0002(12)
C27 0.0187(13) 0.0149(12) 0.0209(13) -0.0011(10) 0.0064(10) 0.0041(10)
C28 0.0252(14) 0.0217(14) 0.0282(15) 0.0005(11) 0.0084(12) 0.0023(11)
C29 0.0246(15) 0.0298(16) 0.0418(18) -0.0068(13) 0.0045(13) -0.0039(12)
C30 0.0262(15) 0.0336(17) 0.0336(17) -0.0113(13) -0.0066(13) 0.0044(13)
C31 0.0339(16) 0.0333(16) 0.0208(14) -0.0018(12) 0.0015(12) 0.0093(13)
C32 0.0246(14) 0.0220(14) 0.0217(13) -0.0005(11) 0.0066(11) 0.0035(11)
F1 0.0307(9) 0.0370(10) 0.0263(9) -0.0068(7) 0.0054(7) -0.0153(7)
F2 0.0526(11) 0.0165(8) 0.0373(10) -0.0019(7) 0.0002(8) 0.0064(8)
F3 0.0293(9) 0.0408(10) 0.0277(9) -0.0050(7) 0.0123(7) -0.0143(8)
F5 0.0372(10) 0.0499(11) 0.0301(9) -0.0039(8) 0.0160(8) -0.0233(9)
F7 0.0233(8) 0.0226(8) 0.0225(8) 0.0016(6) 0.0114(6) 0.0040(6)
F10 0.0373(9) 0.0281(9) 0.0215(8) 0.0057(7) 0.0063(7) -0.0080(7)
F8 0.0298(9) 0.0156(8) 0.0479(10) 0.0003(7) 0.0146(8) 0.0002(7)
F13 0.0400(10) 0.0300(9) 0.0277(9) -0.0011(7) 0.0201(8) -0.0055(7)
F12 0.0763(14) 0.0168(8) 0.0315(9) 0.0004(7) 0.0190(9) 0.0071(8)
F14 0.0278(8) 0.0202(8) 0.0296(9) -0.0082(6) 0.0073(7) -0.0035(6)
F15 0.0210(8) 0.0450(10) 0.0286(9) -0.0075(8) 0.0079(7) 0.0054(7)
F11 0.0507(11) 0.0517(12) 0.0175(8) -0.0021(8) -0.0006(8) 0.0300(9)
F9 0.0310(9) 0.0400(10) 0.0353(9) -0.0183(8) 0.0211(8) -0.0113(8)
F6 0.0426(11) 0.0532(12) 0.0390(11) -0.0099(9) 0.0088(9) -0.0101(9)
F4 0.0293(9) 0.0375(10) 0.0299(9) 0.0029(7) -0.0061(7) 0.0108(8)
F16 0.0259(8) 0.0319(9) 0.0229(8) 0.0001(7) 0.0015(7) -0.0043(7)
F17 0.0230(8) 0.0192(7) 0.0212(8) 0.0072(6) 0.0054(6) 0.0012(6)
F20 0.0191(7) 0.0246(8) 0.0205(7) 0.0061(6) 0.0093(6) 0.0043(6)
F18 0.0241(8) 0.0329(9) 0.0242(8) -0.0056(7) 0.0117(7) -0.0018(7)
F19 0.0236(8) 0.0152(7) 0.0270(8) 0.0023(6) 0.0067(6) 0.0010(6)
K1 0.0168(3) 0.0174(3) 0.0185(3) 0.0015(2) 0.0044(2) -0.0015(2)
K2 0.0214(3) 0.0160(3) 0.0199(3) 0.0026(2) 0.0018(2) -0.0006(2)
K3 0.0196(3) 0.0160(3) 0.0196(3) -0.0008(2) 0.0044(2) -0.0017(2)
K4 0.0230(3) 0.0163(3) 0.0295(3) 0.0000(2) 0.0100(2) -0.0013(2)
N1 0.0314(14) 0.0252(13) 0.0352(14) -0.0051(11) 0.0101(12) -0.0036(11)
N2 0.0260(13) 0.0227(12) 0.0273(12) 0.0037(10) 0.0077(11) -0.0017(10)
N3 0.0287(13) 0.0210(12) 0.0205(11) 0.0003(9) 0.0065(10) -0.0023(10)
N4 0.0259(13) 0.0203(12) 0.0313(13) -0.0019(10) 0.0067(11) -0.0005(10)
P1 0.0183(3) 0.0183(3) 0.0184(3) 0.0014(3) 0.0040(3) -0.0042(3)
P2 0.0256(4) 0.0176(3) 0.0251(4) -0.0035(3) 0.0150(3) -0.0031(3)
P3 0.0230(3) 0.0160(3) 0.0155(3) -0.0010(2) 0.0050(3) 0.0036(3)
P4 0.0179(3) 0.0162(3) 0.0163(3) 0.0014(2) 0.0070(3) 0.0005(3)

loop_
_atom_type_symbol
_atom_type_description
_atom_type_scat_dispersion_real
_atom_type_scat_dispersion_imag
_atom_type_scat_source
C C 0.0033 0.0016 'International Tables Vol C Tables 4.2.6.8 and 6.1.1.4'
H H 0.0000 0.0000 'International Tables Vol C Tables 4.2.6.8 and 6.1.1.4'
F F 0.0171 0.0103 'International Tables Vol C Tables 4.2.6.8 and 6.1.1.4'
P P 0.1023 0.0942 'International Tables Vol C Tables 4.2.6.8 and 6.1.1.4'
K K 0.2009 0.2494 'International Tables Vol C Tables 4.2.6.8 and 6.1.1.4'
N N 0.0061 0.0033 'International Tables Vol C Tables 4.2.6.8 and 6.1.1.4'

loop_
_geom_angle_atom_site_label_1
_geom_angle_atom_site_label_2
_geom_angle_atom_site_label_3
_geom_angle
_geom_angle_site_symmetry_1
_geom_angle_site_symmetry_3
C6 C1 C2 117.6(2) . .
C6 C1 P1 121.72(19) . .
C2 C1 P1 120.59(19) . .
C3 C2 C1 121.1(2) . .
C3 C2 H2 119.5 . .
C1 C2 H2 119.5 . .
C4 C3 C2 120.1(3) . .
C4 C3 H3 119.9 . .
C2 C3 H3 119.9 . .
C5 C4 C3 119.5(3) . .
C5 C4 H4 120.2 . .
C3 C4 H4 120.2 . .
C4 C5 C6 120.5(3) . .
C4 C5 H5 119.8 . .
C6 C5 H5 119.8 . .
C5 C6 C1 121.2(2) . .
C5 C6 H6 119.4 . .
C1 C6 H6 119.4 . .
C8 C7 C12 118.2(3) . .
C8 C7 P2 121.1(2) . .
C12 C7 P2 120.7(2) . .
C9 C8 C7 120.6(3) . .
C9 C8 H8 119.7 . .
C7 C8 H8 119.7 . .
C10 C9 C8 120.3(3) . .
C10 C9 H9 119.8 . .
C8 C9 H9 119.8 . .
C11 C10 C9 119.5(3) . .
C11 C10 H10 120.3 . .
C9 C10 H10 120.3 . .
C12 C11 C10 120.5(3) . .
C12 C11 H11 119.7 . .
C10 C11 H11 119.7 . .
C11 C12 C7 120.9(3) . .
C11 C12 H12 119.5 . .
C7 C12 H12 119.5 . .
C18 C13 C14 118.5(3) . .
C18 C13 P3 122.1(2) . .
C14 C13 P3 119.5(2) . .
C15 C14 C13 121.9(3) . .
C15 C14 H14 119.1 . .
C13 C14 H14 119.1 . .
C16 C15 C14 119.1(4) . .
C16 C15 H15 120.4 . .
C14 C15 H15 120.4 . .
C15 C16 C17 122.8(3) . .
C15 C16 H16 118.6 . .
C17 C16 H16 118.6 . .
C16 C17 C18 118.7(3) . .
C16 C17 H17 120.7 . .
C18 C17 H17 120.7 . .
C13 C18 C17 119.1(3) . .
C13 C18 H18 120.5 . .
C17 C18 H18 120.5 . .
N3 C19 C20 179.2(3) . .
C19 C20 H20A 109.5 . .
C19 C20 H20B 109.5 . .
H20A C20 H20B 109.5 . .
C19 C20 H20C 109.5 . .
H20A C20 H20C 109.5 . .
H20B C20 H20C 109.5 . .
N4 C21 C22 178.7(3) . .
C21 C22 H22A 109.5 . .
C21 C22 H22B 109.5 . .
H22A C22 H22B 109.5 . .
C21 C22 H22C 109.5 . .
H22A C22 H22C 109.5 . .
H22B C22 H22C 109.5 . .
N1 C23 C24 179.4(3) . .
C23 C24 H24A 109.5 . .
C23 C24 H24B 109.5 . .
H24A C24 H24B 109.5 . .
C23 C24 H24C 109.5 . .
H24A C24 H24C 109.5 . .
H24B C24 H24C 109.5 . .
N2 C25 C26 179.1(3) . .
N2 C25 K2 52.40(16) . 1_565
C26 C25 K2 127.79(18) . 1_565
C25 C26 H26A 109.5 . .
C25 C26 H26B 109.5 . .
H26A C26 H26B 109.5 . .
C25 C26 H26C 109.5 . .
H26A C26 H26C 109.5 . .
H26B C26 H26C 109.5 . .
C28 C27 C32 117.9(2) . .
C28 C27 P4 121.2(2) . .
C32 C27 P4 120.89(19) . .
C29 C28 C27 121.3(3) . .
C29 C28 H28 119.3 . .
C27 C28 H28 119.3 . .
C28 C29 C30 119.6(3) . .
C28 C29 H29 120.2 . .
C30 C29 H29 120.2 . .
C31 C30 C29 120.1(3) . .
C31 C30 H30 120.0 . .
C29 C30 H30 120.0 . .
C30 C31 C32 120.2(3) . .
C30 C31 H31 119.9 . .
C32 C31 H31 119.9 . .
C31 C32 C27 120.9(3) . .
C31 C32 H32 119.6 . .
C27 C32 H32 119.6 . .
P2 F10 K4 130.36(8) . 2_545
P2 F9 K2 111.53(8) . 2
P2 F6 K2 111.40(9) . 2
P4 F16 K3 110.84(8) . 3_655
P4 F17 K1 128.34(8) . 3_665
P4 F18 K3 114.55(8) . 3_655
P4 F18 K1 97.75(7) . 3_665
K3 F18 K1 85.08(4) 3_655 3_665
F17 K1 N4 86.20(6) 3_665 1_565
F17 K1 F18 42.77(4) 3_665 3_665
N4 K1 F18 79.96(5) 1_565 3_665
F17 K1 K3 72.73(3) 3_665 1_565
N4 K1 K3 44.34(5) 1_565 1_565
F18 K1 K3 42.16(3) 3_665 1_565
F17 K1 K1 35.19(3) 3_665 3_665
N4 K1 K1 74.91(5) 1_565 3_665
F18 K1 K1 74.52(3) 3_665 3_665
K3 K1 K1 87.957(16) 1_565 3_665
F17 K1 K2 130.99(4) 3_665 1_565
N4 K1 K2 77.29(5) 1_565 1_565
F18 K1 K2 88.65(3) 3_665 1_565
K3 K1 K2 63.206(12) 1_565 1_565
K1 K1 K2 149.53(2) 3_665 1_565
F9 K2 F6 47.60(5) 2_545 2_545
F9 K2 N1 95.85(7) 2_545 1_545
F6 K2 N1 70.79(7) 2_545 1_545
F9 K2 N2 130.17(6) 2_545 1_545
F6 K2 N2 147.30(6) 2_545 1_545
N1 K2 N2 77.74(7) 1_545 1_545
F9 K2 N3 62.31(5) 2_545 1_545
F6 K2 N3 97.12(6) 2_545 1_545
N1 K2 N3 79.38(7) 1_545 1_545
N2 K2 N3 67.97(6) 1_545 1_545
F9 K2 C25 140.87(6) 2_545 1_545
F6 K2 C25 136.35(6) 2_545 1_545
N1 K2 C25 65.84(7) 1_545 1_545
N2 K2 C25 17.87(6) 1_545 1_545
N3 K2 C25 79.90(6) 1_545 1_545
F9 K2 P2 24.42(3) 2_545 2_545
F6 K2 P2 23.71(4) 2_545 2_545
N1 K2 P2 85.78(5) 1_545 2_545
N2 K2 P2 147.81(5) 1_545 2_545
N3 K2 P2 82.01(4) 1_545 2_545
C25 K2 P2 148.63(4) 1_545 2_545
F9 K2 K4 58.92(4) 2_545 1_545
F6 K2 K4 64.39(4) 2_545 1_545
N1 K2 K4 44.05(5) 1_545 1_545
N2 K2 K4 86.90(5) 1_545 1_545
N3 K2 K4 43.02(4) 1_545 1_545
C25 K2 K4 87.01(4) 1_545 1_545
P2 K2 K4 62.478(17) 2_545 1_545
F9 K2 K4 70.74(4) 2_545 2_545
F6 K2 K4 32.91(4) 2_545 2_545
N1 K2 K4 87.18(5) 1_545 2_545
N2 K2 K4 154.89(5) 1_545 2_545
N3 K2 K4 129.10(4) 1_545 2_545
C25 K2 K4 137.13(5) 1_545 2_545
P2 K2 K4 47.947(15) 2_545 2_545
K4 K2 K4 96.157(14) 1_545 2_545
F9 K2 K1 96.15(4) 2_545 1_545
F6 K2 K1 124.96(4) 2_545 1_545
N1 K2 K1 75.29(5) 1_545 1_545
N2 K2 K1 34.14(5) 1_545 1_545
N3 K2 K1 33.86(4) 1_545 1_545
C25 K2 K1 47.04(4) 1_545 1_545
P2 K2 K1 114.910(19) 2_545 1_545
K4 K2 K1 61.011(12) 1_545 1_545
K4 K2 K1 157.118(16) 2_545 1_545
F18 K3 F16 46.07(4) 3_655 3_655
F18 K3 N2 62.31(5) 3_655 1_545
F16 K3 N2 100.04(6) 3_655 1_545
F18 K3 P4 22.82(3) 3_655 3_655
F16 K3 P4 23.66(3) 3_655 3_655
N2 K3 P4 82.35(5) 1_545 3_655
F18 K3 K1 52.75(3) 3_655 1_545
F16 K3 K1 63.99(3) 3_655 1_545
N2 K3 K1 45.16(5) 1_545 1_545
P4 K3 K1 58.394(14) 3_655 1_545
F18 K3 K3 68.04(3) 3_655 3_655
F16 K3 K3 32.81(3) 3_655 3_655
N2 K3 K3 129.54(5) 1_545 3_655
P4 K3 K3 47.191(15) 3_655 3_655
K1 K3 K3 96.700(17) 1_545 3_655
F10 K4 K2 68.59(3) 2 1_565
F10 K4 K2 35.38(3) 2 2
K2 K4 K2 88.239(14) 1_565 2
C23 N1 K2 156.5(2) . 1_565
C25 N2 K3 118.86(19) . 1_565
C25 N2 K2 109.73(19) . 1_565
K3 N2 K2 110.12(8) 1_565 1_565
C19 N3 K2 106.97(18) . 1_565
C21 N4 K1 158.2(2) . 1_545
F3 P1 F2 90.50(10) . .
F3 P1 F5 173.86(9) . .
F2 P1 F5 89.74(10) . .
F3 P1 F4 89.66(9) . .
F2 P1 F4 175.52(10) . .
F5 P1 F4 89.62(10) . .
F3 P1 F1 86.48(8) . .
F2 P1 F1 88.42(9) . .
F5 P1 F1 87.40(8) . .
F4 P1 F1 87.12(9) . .
F3 P1 C1 93.02(10) . .
F2 P1 C1 92.63(10) . .
F5 P1 C1 93.10(10) . .
F4 P1 C1 91.83(10) . .
F1 P1 C1 178.84(11) . .
F6 P2 F8 85.82(10) . .
F6 P2 F9 87.76(9) . .
F8 P2 F9 90.08(9) . .
F6 P2 F10 88.60(10) . .
F8 P2 F10 174.40(10) . .
F9 P2 F10 90.16(9) . .
F6 P2 F7 87.32(9) . .
F8 P2 F7 89.61(8) . .
F9 P2 F7 175.08(9) . .
F10 P2 F7 89.68(8) . .
F6 P2 C7 178.68(12) . .
F8 P2 C7 92.86(10) . .
F9 P2 C7 92.32(10) . .
F10 P2 C7 92.72(10) . .
F7 P2 C7 92.60(10) . .
F6 P2 K2 44.89(7) . 2
F8 P2 K2 79.15(6) . 2
F9 P2 K2 44.04(6) . 2
F10 P2 K2 97.19(6) . 2
F7 P2 K2 131.14(6) . 2
C7 P2 K2 134.92(8) . 2
F12 P3 F13 91.24(9) . .
F12 P3 F15 89.64(10) . .
F13 P3 F15 173.57(9) . .
F12 P3 F14 174.29(10) . .
F13 P3 F14 88.99(8) . .
F15 P3 F14 89.51(9) . .
F12 P3 F11 87.23(10) . .
F13 P3 F11 86.78(9) . .
F15 P3 F11 86.90(9) . .
F14 P3 F11 87.09(9) . .
F12 P3 C13 93.57(11) . .
F13 P3 C13 93.50(11) . .
F15 P3 C13 92.80(10) . .
F14 P3 C13 92.11(10) . .
F11 P3 C13 179.15(12) . .
F18 P4 F19 90.87(8) . .
F18 P4 F20 173.95(9) . .
F19 P4 F20 89.95(8) . .
F18 P4 F16 87.22(8) . .
F19 P4 F16 87.49(8) . .
F20 P4 F16 86.83(8) . .
F18 P4 F17 89.26(8) . .
F19 P4 F17 174.75(9) . .
F20 P4 F17 89.37(8) . .
F16 P4 F17 87.28(8) . .
F18 P4 C27 92.92(10) . .
F19 P4 C27 92.78(10) . .
F20 P4 C27 93.03(10) . .
F16 P4 C27 179.70(11) . .
F17 P4 C27 92.45(10) . .
F18 P4 K3 42.64(6) . 3_655
F19 P4 K3 81.87(6) . 3_655
F20 P4 K3 131.67(6) . 3_655
F16 P4 K3 45.49(6) . 3_655
F17 P4 K3 94.71(6) . 3_655
C27 P4 K3 134.69(8) . 3_655

loop_
_geom_bond_atom_site_label_1
_geom_bond_atom_site_label_2
_geom_bond_distance
_geom_bond_site_symmetry_2
C1 C6 1.389(3) .
C1 C2 1.396(3) .
C1 P1 1.837(3) .
C2 C3 1.388(4) .
C2 H2 0.9500 .
C3 C4 1.379(4) .
C3 H3 0.9500 .
C4 C5 1.376(4) .
C4 H4 0.9500 .
C5 C6 1.384(4) .
C5 H5 0.9500 .
C6 H6 0.9500 .
C7 C8 1.395(4) .
C7 C12 1.396(4) .
C7 P2 1.829(3) .
C8 C9 1.389(4) .
C8 H8 0.9500 .
C9 C10 1.383(4) .
C9 H9 0.9500 .
C10 C11 1.381(4) .
C10 H10 0.9500 .
C11 C12 1.379(4) .
C11 H11 0.9500 .
C12 H12 0.9500 .
C13 C18 1.382(4) .
C13 C14 1.406(4) .
C13 P3 1.831(3) .
C14 C15 1.375(4) .
C14 H14 0.9500 .
C15 C16 1.339(5) .
C15 H15 0.9500 .
C16 C17 1.373(5) .
C16 H16 0.9500 .
C17 C18 1.439(5) .
C17 H17 0.9500 .
C18 H18 0.9500 .
C19 N3 1.137(3) .
C19 C20 1.448(4) .
C20 H20A 0.9800 .
C20 H20B 0.9800 .
C20 H20C 0.9800 .
C21 N4 1.136(3) .
C21 C22 1.456(4) .
C22 H22A 0.9800 .
C22 H22B 0.9800 .
C22 H22C 0.9800 .
C23 N1 1.134(4) .
C23 C24 1.457(4) .
C24 H24A 0.9800 .
C24 H24B 0.9800 .
C24 H24C 0.9800 .
C25 N2 1.137(3) .
C25 C26 1.449(4) .
C25 K2 3.489(3) 1_565
C26 H26A 0.9800 .
C26 H26B 0.9800 .
C26 H26C 0.9800 .
C27 C28 1.395(4) .
C27 C32 1.397(3) .
C27 P4 1.833(3) .
C28 C29 1.386(4) .
C28 H28 0.9500 .
C29 C30 1.390(4) .
C29 H29 0.9500 .
C30 C31 1.376(4) .
C30 H30 0.9500 .
C31 C32 1.390(4) .
C31 H31 0.9500 .
C32 H32 0.9500 .
F1 P1 1.6391(16) .
F2 P1 1.6187(17) .
F3 P1 1.6121(16) .
F5 P1 1.6263(16) .
F7 P2 1.6460(15) .
F10 P2 1.6367(17) .
F10 K4 2.9033(16) 2_545
F8 P2 1.6287(16) .
F13 P3 1.6132(16) .
F12 P3 1.6064(17) .
F14 P3 1.6292(16) .
F15 P3 1.6236(17) .
F11 P3 1.6512(17) .
F9 P2 1.6318(16) .
F9 K2 2.7436(17) 2
F6 P2 1.5857(19) .
F6 K2 2.7825(19) 2
F4 P1 1.6288(17) .
F16 P4 1.6323(16) .
F16 K3 2.9004(16) 3_655
F17 P4 1.6394(15) .
F17 K1 2.6849(15) 3_665
F20 P4 1.6321(15) .
F18 P4 1.6203(15) .
F18 K3 2.8301(16) 3_655
F18 K1 3.3563(17) 3_665
F19 P4 1.6281(15) .
K1 F17 2.6848(15) 3_665
K1 N4 2.837(2) 1_565
K1 F18 3.3563(17) 3_665
K1 K3 4.2007(9) 1_565
K1 K1 4.4958(11) 3_665
K1 K2 4.9121(9) 1_565
K2 F9 2.7436(16) 2_545
K2 F6 2.7824(19) 2_545
K2 N1 2.802(2) 1_545
K2 N2 2.937(2) 1_545
K2 N3 3.111(2) 1_545
K2 C25 3.489(3) 1_545
K2 P2 3.6711(9) 2_545
K2 K4 4.2778(10) 1_545
K2 K4 4.7223(9) 2_545
K2 K1 4.9121(9) 1_545
K3 F18 2.8302(16) 3_655
K3 F16 2.9004(16) 3_655
K3 N2 2.936(2) 1_545
K3 P4 3.8008(9) 3_655
K3 K1 4.2007(9) 1_545
K3 K3 4.7413(12) 3_655
K4 F10 2.9033(16) 2
K4 K2 4.2778(10) 1_565
K4 K2 4.7222(9) 2
N1 K2 2.802(2) 1_565
N2 K3 2.936(2) 1_565
N2 K2 2.937(2) 1_565
N3 K2 3.111(2) 1_565
N4 K1 2.837(2) 1_545
P2 K2 3.6710(9) 2
P4 K3 3.8007(9) 3_655

loop_
_geom_torsion_atom_site_label_1
_geom_torsion_atom_site_label_2
_geom_torsion_atom_site_label_3
_geom_torsion_atom_site_label_4
_geom_torsion
_geom_torsion_site_symmetry_1
_geom_torsion_site_symmetry_4
C6 C1 C2 C3 0.8(4) . .
P1 C1 C2 C3 -176.3(2) . .
C1 C2 C3 C4 -0.1(4) . .
C2 C3 C4 C5 -0.6(4) . .
C3 C4 C5 C6 0.5(4) . .
C4 C5 C6 C1 0.2(4) . .
C2 C1 C6 C5 -0.9(4) . .
P1 C1 C6 C5 176.2(2) . .
C12 C7 C8 C9 -0.2(4) . .
P2 C7 C8 C9 179.2(2) . .
C7 C8 C9 C10 0.3(4) . .
C8 C9 C10 C11 -0.2(5) . .
C9 C10 C11 C12 -0.1(5) . .
C10 C11 C12 C7 0.3(4) . .
C8 C7 C12 C11 -0.1(4) . .
P2 C7 C12 C11 -179.5(2) . .
C18 C13 C14 C15 0.1(4) . .
P3 C13 C14 C15 -179.8(2) . .
C13 C14 C15 C16 -0.2(5) . .
C14 C15 C16 C17 0.4(5) . .
C15 C16 C17 C18 -0.4(5) . .
C14 C13 C18 C17 -0.1(4) . .
P3 C13 C18 C17 179.7(2) . .
C16 C17 C18 C13 0.3(5) . .
C32 C27 C28 C29 0.1(4) . .
P4 C27 C28 C29 -179.6(2) . .
C27 C28 C29 C30 -0.7(4) . .
C28 C29 C30 C31 0.8(4) . .
C29 C30 C31 C32 -0.4(4) . .
C30 C31 C32 C27 -0.2(4) . .
C28 C27 C32 C31 0.4(4) . .
P4 C27 C32 C31 -179.9(2) . .
C24 C23 N1 K2 139(100) . 1_565
C26 C25 N2 K3 130(18) . 1_565
K2 C25 N2 K3 -127.9(2) 1_565 1_565
C26 C25 N2 K2 -102(18) . 1_565
C20 C19 N3 K2 43(20) . 1_565
C22 C21 N4 K1 -107(14) . 1_545
C6 C1 P1 F3 -134.5(2) . .
C2 C1 P1 F3 42.5(2) . .
C6 C1 P1 F2 134.8(2) . .
C2 C1 P1 F2 -48.2(2) . .
C6 C1 P1 F5 44.9(2) . .
C2 C1 P1 F5 -138.1(2) . .
C6 C1 P1 F4 -44.8(2) . .
C2 C1 P1 F4 132.2(2) . .
C6 C1 P1 F1 -70(5) . .
C2 C1 P1 F1 107(5) . .
K2 F6 P2 F8 78.81(9) 2 .
K2 F6 P2 F9 -11.44(10) 2 .
K2 F6 P2 F10 -101.65(10) 2 .
K2 F6 P2 F7 168.61(9) 2 .
K2 F6 P2 C7 82(5) 2 .
K2 F9 P2 F6 11.61(10) 2 .
K2 F9 P2 F8 -74.20(9) 2 .
K2 F9 P2 F10 100.21(9) 2 .
K2 F9 P2 F7 12.2(11) 2 .
K2 F9 P2 C7 -167.06(10) 2 .
K4 F10 P2 F6 57.65(12) 2_545 .
K4 F10 P2 F8 62.3(10) 2_545 .
K4 F10 P2 F9 -30.11(12) 2_545 .
K4 F10 P2 F7 144.98(10) 2_545 .
K4 F10 P2 C7 -122.43(12) 2_545 .
K4 F10 P2 K2 13.49(10) 2_545 2
C8 C7 P2 F6 -142(5) . .
C12 C7 P2 F6 37(5) . .
C8 C7 P2 F8 -139.2(2) . .
C12 C7 P2 F8 40.2(2) . .
C8 C7 P2 F9 -49.0(2) . .
C12 C7 P2 F9 130.4(2) . .
C8 C7 P2 F10 41.3(2) . .
C12 C7 P2 F10 -139.4(2) . .
C8 C7 P2 F7 131.1(2) . .
C12 C7 P2 F7 -49.6(2) . .
C8 C7 P2 K2 -61.7(2) . 2
C12 C7 P2 K2 117.66(19) . 2
C18 C13 P3 F12 -49.6(2) . .
C14 C13 P3 F12 130.3(2) . .
C18 C13 P3 F13 41.9(2) . .
C14 C13 P3 F13 -138.3(2) . .
C18 C13 P3 F15 -139.4(2) . .
C14 C13 P3 F15 40.5(2) . .
C18 C13 P3 F14 131.0(2) . .
C14 C13 P3 F14 -49.2(2) . .
C18 C13 P3 F11 151(7) . .
C14 C13 P3 F11 -29(8) . .
K3 F18 P4 F19 76.97(8) 3_655 .
K1 F18 P4 F19 165.09(6) 3_665 .
K3 F18 P4 F20 -20.9(9) 3_655 .
K1 F18 P4 F20 67.2(8) 3_665 .
K3 F18 P4 F16 -10.47(9) 3_655 .
K1 F18 P4 F16 77.64(7) 3_665 .
K3 F18 P4 F17 -97.78(8) 3_655 .
K1 F18 P4 F17 -9.67(7) 3_665 .
K3 F18 P4 C27 169.80(10) 3_655 .
K1 F18 P4 C27 -102.09(8) 3_665 .
K1 F18 P4 K3 88.11(7) 3_665 3_655
K3 F16 P4 F18 9.94(8) 3_655 .
K3 F16 P4 F19 -81.06(8) 3_655 .
K3 F16 P4 F20 -171.15(8) 3_655 .
K3 F16 P4 F17 99.33(8) 3_655 .
K3 F16 P4 C27 127(21) 3_655 .
K1 F17 P4 F18 15.38(10) 3_665 .
K1 F17 P4 F19 -76.1(9) 3_665 .
K1 F17 P4 F20 -158.73(10) 3_665 .
K1 F17 P4 F16 -71.87(10) 3_665 .
K1 F17 P4 C27 108.27(11) 3_665 .
K1 F17 P4 K3 -26.95(9) 3_665 3_655
C28 C27 P4 F18 43.9(2) . .
C32 C27 P4 F18 -135.8(2) . .
C28 C27 P4 F19 134.9(2) . .
C32 C27 P4 F19 -44.8(2) . .
C28 C27 P4 F20 -135.0(2) . .
C32 C27 P4 F20 45.3(2) . .
C28 C27 P4 F16 -73(21) . .
C32 C27 P4 F16 107(21) . .
C28 C27 P4 F17 -45.5(2) . .
C32 C27 P4 F17 134.8(2) . .
C28 C27 P4 K3 53.6(2) . 3_655
C32 C27 P4 K3 -126.13(18) . 3_655
